data_4325967
loop_
_publ_author_name
'Nanda D. Paul'
'Subhas Samanta'
'Tapan K. Mondal'
'Sreebrata Goswami'

_publ_section_title
;
 Examples of Reductive Azo Cleavage and Oxidative Azo Bond Formation on
 Re2(CO)10 Template: Isolation and Characterization of Re(III) Complexes
 of New Azo-Aromatic Ligands
;
_journal_name_full 'Inorganic Chemistry'
_journal_page_first 7886
_journal_page_last 7893
_journal_paper_doi 10.1021/ic201200r
_journal_volume 50
_journal_year 2011
_chemical_formula_moiety 'C44 H37 N8 Re, C H2 Cl2'
_chemical_formula_sum 'C45 H39 Cl2 N8 Re'
_chemical_formula_weight 948.95
_chemical_name_systematic
;
 ?
;
_space_group_IT_number 14
_symmetry_cell_setting monoclinic
_symmetry_space_group_name_Hall '-P 2ybc'
_symmetry_space_group_name_H-M 'P 1 21/c 1'
_atom_sites_solution_hydrogens geom
_atom_sites_solution_primary direct
_atom_sites_solution_secondary difmap
_audit_creation_method SHELXL-97
_cell_angle_alpha 90.00
_cell_angle_beta 100.0780(10)
_cell_angle_gamma 90.00
_cell_formula_units_Z 4
_cell_length_a 9.7491(3)
_cell_length_b 19.0490(6)
_cell_length_c 21.1424(6)
_cell_measurement_reflns_used 9605
_cell_measurement_temperature 150(2)
_cell_measurement_theta_max 28.6
_cell_measurement_theta_min 1.5
_cell_volume 3865.8(2)
_computing_cell_refinement 'Bruker SMART'
_computing_data_collection 'Bruker SMART'
_computing_data_reduction 'Bruker SAINT'
_computing_molecular_graphics 'Bruker SHELXTL'
_computing_publication_material 'Bruker SHELXTL'
_computing_structure_refinement 'SHELXL-97 (Sheldrick, 1997)'
_computing_structure_solution 'SHELXL-97 (Sheldrick, 1990)'
_diffrn_ambient_temperature 150(2)
_diffrn_measured_fraction_theta_full 0.971
_diffrn_measured_fraction_theta_max 0.971
_diffrn_measurement_device_type 'CCD Area detector'
_diffrn_measurement_method 'Phi scans'
_diffrn_radiation_monochromator graphite
_diffrn_radiation_source 'fine-focus sealed tube'
_diffrn_radiation_type MoK\a
_diffrn_radiation_wavelength 0.71073
_diffrn_reflns_av_R_equivalents 0.0629
_diffrn_reflns_av_sigmaI/netI 0.0584
_diffrn_reflns_limit_h_max 13
_diffrn_reflns_limit_h_min -12
_diffrn_reflns_limit_k_max 24
_diffrn_reflns_limit_k_min -24
_diffrn_reflns_limit_l_max 27
_diffrn_reflns_limit_l_min -28
_diffrn_reflns_number 43806
_diffrn_reflns_theta_full 28.60
_diffrn_reflns_theta_max 28.60
_diffrn_reflns_theta_min 1.45
_exptl_absorpt_coefficient_mu 3.327
_exptl_absorpt_correction_T_max 0.1367
_exptl_absorpt_correction_T_min 0.0503
_exptl_absorpt_correction_type empirical
_exptl_absorpt_process_details SADABS
_exptl_crystal_colour Pink
_exptl_crystal_density_diffrn 1.630
_exptl_crystal_description Plate
_exptl_crystal_F_000 4717
_exptl_crystal_size_max 0.18
_exptl_crystal_size_mid 0.16
_exptl_crystal_size_min 0.08
_refine_diff_density_max 1.081
_refine_diff_density_min -0.895
_refine_diff_density_rms 0.125
_refine_ls_extinction_method none
_refine_ls_goodness_of_fit_ref 0.989
_refine_ls_hydrogen_treatment constr
_refine_ls_matrix_type full
_refine_ls_number_parameters 505
_refine_ls_number_reflns 9605
_refine_ls_number_restraints 0
_refine_ls_restrained_S_all 0.989
_refine_ls_R_factor_all 0.0709
_refine_ls_R_factor_gt 0.0336
_refine_ls_shift/su_max 0.032
_refine_ls_shift/su_mean 0.001
_refine_ls_structure_factor_coef Fsqd
_refine_ls_weighting_details 'calc w=1/[\s^2^(Fo^2^)+(0.0257P)^2^+2.8060P] where P=(Fo^2^+2Fc^2^)/3'
_refine_ls_weighting_scheme calc
_refine_ls_wR_factor_gt 0.0635
_refine_ls_wR_factor_ref 0.0744
_reflns_number_gt 6090
_reflns_number_total 9605
_reflns_threshold_expression >2sigma(I)
_cod_data_source_file ic201200r_si_002_1.cif
_cod_data_source_block 1b
_cod_depositor_comments
;
The following automatic conversions were performed:

'_refine_ls_hydrogen_treatment' value 'constrn' was replaced with the
value 'constr' as specified in the replacement file
'src/cod-tools/trunk/data/replacement-values/replacement_values.lst'.

Automatic conversion script
Id: cif_fix_values 5376 2017-05-30 11:51:03Z andrius 
;
_cod_database_code 4325967

loop_
_symmetry_equiv_pos_as_xyz
'x, y, z'
'-x, y+1/2, -z+1/2'
'-x, -y, -z'
'x, -y-1/2, z-1/2'

loop_
_atom_site_label
_atom_site_type_symbol
_atom_site_fract_x
_atom_site_fract_y
_atom_site_fract_z
_atom_site_U_iso_or_equiv
_atom_site_adp_type
_atom_site_occupancy
_atom_site_symmetry_multiplicity
_atom_site_calc_flag
_atom_site_refinement_flags
C2 C -0.1595(5) 0.7158(2) 0.3003(2) 0.0333(11) Uani 1 1 d .
H2 H -0.2374 0.7341 0.2737 0.040 Uiso 1 1 calc R
Re1 Re 0.289673(15) 0.751674(9) 0.341086(7) 0.01671(5) Uani 1 1 d .
C19 C 0.2130(4) 0.7913(2) 0.49545(19) 0.0199(9) Uani 1 1 d .
H19 H 0.3037 0.7757 0.4965 0.024 Uiso 1 1 calc R
C24 C 0.2123(4) 0.8989(2) 0.3573(2) 0.0212(9) Uani 1 1 d .
C17 C 0.6043(4) 0.8642(2) 0.3540(2) 0.0230(9) Uani 1 1 d .
H17 H 0.5999 0.8399 0.3155 0.028 Uiso 1 1 calc R
C25 C 0.1792(4) 0.9644(2) 0.3826(2) 0.0249(10) Uani 1 1 d .
H25 H 0.1469 0.9662 0.4214 0.030 Uiso 1 1 calc R
C41 C 0.1717(4) 0.5868(2) 0.25551(18) 0.0206(9) Uani 1 1 d .
H41 H 0.1045 0.6168 0.2336 0.025 Uiso 1 1 calc R
C38 C 0.3695(4) 0.4968(2) 0.31934(19) 0.0227(9) Uani 1 1 d .
H38 H 0.4374 0.4667 0.3406 0.027 Uiso 1 1 calc R
C7 C 0.4634(5) 0.6062(2) 0.48341(19) 0.0262(10) Uani 1 1 d .
H7 H 0.3977 0.5721 0.4882 0.031 Uiso 1 1 calc R
C10 C 0.6618(4) 0.7093(2) 0.46867(19) 0.0236(9) Uani 1 1 d .
H10 H 0.7281 0.7431 0.4641 0.028 Uiso 1 1 calc R
C13 C 0.5480(4) 0.8744(2) 0.4591(2) 0.0234(9) Uani 1 1 d .
H13 H 0.5049 0.8569 0.4917 0.028 Uiso 1 1 calc R
C16 C 0.6716(4) 0.9284(2) 0.3625(2) 0.0265(10) Uani 1 1 d .
H16 H 0.7114 0.9469 0.3292 0.032 Uiso 1 1 calc R
C22 C -0.0551(4) 0.8378(2) 0.4942(2) 0.0272(10) Uani 1 1 d .
H22 H -0.1453 0.8540 0.4935 0.033 Uiso 1 1 calc R
C37 C 0.4013(4) 0.5672(2) 0.31331(18) 0.0202(9) Uani 1 1 d .
H37 H 0.4893 0.5839 0.3310 0.024 Uiso 1 1 calc R
C30 C 0.3989(4) 0.7739(2) 0.1996(2) 0.0219(9) Uani 1 1 d .
C11 C 0.5245(4) 0.7154(2) 0.43568(18) 0.0195(9) Uani 1 1 d .
C33 C 0.5154(5) 0.6669(2) 0.1353(2) 0.0310(11) Uani 1 1 d .
H33 H 0.5548 0.6312 0.1143 0.037 Uiso 1 1 calc R
C6 C 0.4282(4) 0.6632(2) 0.44341(19) 0.0199(9) Uani 1 1 d .
C26 C 0.1950(5) 1.0249(2) 0.3498(2) 0.0318(11) Uani 1 1 d .
H26 H 0.1728 1.0676 0.3667 0.038 Uiso 1 1 calc R
C9 C 0.6962(5) 0.6517(2) 0.5081(2) 0.0305(11) Uani 1 1 d .
H9 H 0.7873 0.6470 0.5299 0.037 Uiso 1 1 calc R
C18 C 0.1439(4) 0.8267(2) 0.44157(19) 0.0194(9) Uani 1 1 d .
C3 C -0.1725(5) 0.6599(3) 0.3412(2) 0.0361(12) Uani 1 1 d .
H3 H -0.2598 0.6407 0.3421 0.043 Uiso 1 1 calc R
C20 C 0.1470(4) 0.7792(2) 0.5479(2) 0.0235(9) Uani 1 1 d .
H20 H 0.1940 0.7552 0.5835 0.028 Uiso 1 1 calc R
C29 C 0.2594(4) 0.8987(2) 0.2984(2) 0.0223(9) Uani 1 1 d .
C23 C 0.0084(4) 0.8498(2) 0.4416(2) 0.0253(10) Uani 1 1 d .
H23 H -0.0398 0.8733 0.4060 0.030 Uiso 1 1 calc R
C4 C -0.0586(5) 0.6335(2) 0.3797(2) 0.0295(11) Uani 1 1 d .
H4 H -0.0676 0.5970 0.4079 0.035 Uiso 1 1 calc R
C34 C 0.4482(4) 0.6513(2) 0.1861(2) 0.0263(10) Uani 1 1 d .
H34 H 0.4407 0.6046 0.1980 0.032 Uiso 1 1 calc R
C5 C 0.0732(4) 0.6616(2) 0.3767(2) 0.0224(9) Uani 1 1 d .
C35 C 0.3912(4) 0.7035(2) 0.22032(19) 0.0214(9) Uani 1 1 d .
C15 C 0.6811(4) 0.9657(2) 0.4191(2) 0.0251(10) Uani 1 1 d .
C12 C 0.5436(4) 0.8364(2) 0.40284(18) 0.0182(8) Uani 1 1 d .
C14 C 0.6167(4) 0.9387(2) 0.4670(2) 0.0249(10) Uani 1 1 d .
H14 H 0.6192 0.9637 0.5050 0.030 Uiso 1 1 calc R
C28 C 0.2767(5) 0.9608(2) 0.2662(2) 0.0272(10) Uani 1 1 d .
H28 H 0.3106 0.9596 0.2277 0.033 Uiso 1 1 calc R
C36 C 0.3025(4) 0.6126(2) 0.28104(18) 0.0172(9) Uani 1 1 d .
C31 C 0.4649(5) 0.7881(2) 0.1466(2) 0.0293(10) Uani 1 1 d .
H31 H 0.4687 0.8341 0.1322 0.035 Uiso 1 1 calc R
C40 C 0.1404(4) 0.5167(2) 0.2624(2) 0.0246(10) Uani 1 1 d .
H40 H 0.0518 0.5001 0.2454 0.030 Uiso 1 1 calc R
C21 C 0.0117(5) 0.8026(2) 0.5475(2) 0.0259(10) Uani 1 1 d .
C32 C 0.5234(5) 0.7355(2) 0.1160(2) 0.0317(11) Uani 1 1 d .
H32 H 0.5689 0.7463 0.0821 0.038 Uiso 1 1 calc R
C1 C -0.0300(4) 0.7434(2) 0.2997(2) 0.0271(9) Uani 1 1 d .
H1 H -0.0216 0.7817 0.2734 0.033 Uiso 1 1 calc R
C8 C 0.5994(5) 0.6011(2) 0.5163(2) 0.0307(11) Uani 1 1 d .
H8 H 0.6254 0.5635 0.5439 0.037 Uiso 1 1 calc R
C43 C -0.0586(5) 0.7881(3) 0.6048(2) 0.0398(12) Uani 1 1 d .
H43A H 0.0045 0.7631 0.6370 0.060 Uiso 1 1 calc R
H43B H -0.1407 0.7603 0.5914 0.060 Uiso 1 1 calc R
H43C H -0.0841 0.8318 0.6223 0.060 Uiso 1 1 calc R
C44 C 0.2055(5) 0.3938(2) 0.2994(2) 0.0335(11) Uani 1 1 d .
H44A H 0.1107 0.3856 0.2794 0.050 Uiso 1 1 calc R
H44B H 0.2176 0.3804 0.3438 0.050 Uiso 1 1 calc R
H44C H 0.2665 0.3664 0.2782 0.050 Uiso 1 1 calc R
C39 C 0.2395(5) 0.4704(2) 0.2946(2) 0.0237(10) Uani 1 1 d .
C27 C 0.2438(5) 1.0242(2) 0.2913(2) 0.0325(12) Uani 1 1 d .
H27 H 0.2538 1.0659 0.2696 0.039 Uiso 1 1 calc R
C42 C 0.7664(5) 1.0326(2) 0.4294(2) 0.0423(13) Uani 1 1 d .
H42A H 0.8033 1.0433 0.3913 0.063 Uiso 1 1 calc R
H42B H 0.8416 1.0264 0.4649 0.063 Uiso 1 1 calc R
H42C H 0.7081 1.0706 0.4386 0.063 Uiso 1 1 calc R
N3 N 0.2967(4) 0.67669(16) 0.40585(15) 0.0195(7) Uani 1 1 d .
N6 N 0.2962(3) 0.83114(17) 0.27726(16) 0.0193(8) Uani 1 1 d .
N8 N 0.3330(3) 0.68657(17) 0.27449(16) 0.0191(8) Uani 1 1 d .
N4 N 0.4725(3) 0.76978(16) 0.39331(16) 0.0205(8) Uani 1 1 d .
N7 N 0.3449(4) 0.83426(18) 0.22289(16) 0.0242(8) Uani 1 1 d .
N1 N 0.0865(3) 0.71666(17) 0.33642(16) 0.0202(7) Uani 1 1 d .
N2 N 0.1888(4) 0.63792(18) 0.41639(16) 0.0236(8) Uani 1 1 d .
N5 N 0.2113(3) 0.83531(17) 0.38712(16) 0.0202(7) Uani 1 1 d .
Cl1 Cl 0.28039(12) 0.99040(6) 0.08529(6) 0.0366(3) Uani 1 1 d .
Cl2 Cl 0.00341(19) 0.93984(11) 0.08523(12) 0.1080(8) Uani 1 1 d .
C45 C 0.1735(5) 0.9153(2) 0.0830(2) 0.0410(13) Uani 1 1 d .
H45A H 0.1767 0.8889 0.0440 0.049 Uiso 1 1 calc R
H45B H 0.2078 0.8852 0.1194 0.049 Uiso 1 1 calc R

loop_
_atom_site_aniso_label
_atom_site_aniso_U_11
_atom_site_aniso_U_22
_atom_site_aniso_U_33
_atom_site_aniso_U_23
_atom_site_aniso_U_13
_atom_site_aniso_U_12
C2 0.027(3) 0.027(3) 0.045(3) -0.009(2) 0.005(2) 0.001(2)
Re1 0.01967(8) 0.01487(8) 0.01558(7) 0.00215(8) 0.00304(5) -0.00214(8)
C19 0.021(2) 0.015(2) 0.025(2) -0.0020(17) 0.0066(18) -0.0019(17)
C24 0.017(2) 0.017(2) 0.027(2) 0.0025(17) -0.0040(18) -0.0011(16)
C17 0.026(2) 0.024(2) 0.019(2) -0.0052(17) 0.0042(18) -0.0048(18)
C25 0.025(2) 0.018(2) 0.028(2) -0.0037(18) -0.0046(19) -0.0017(18)
C41 0.024(2) 0.022(2) 0.016(2) -0.0030(17) 0.0044(18) 0.0003(18)
C38 0.027(2) 0.022(2) 0.019(2) 0.0015(17) 0.0044(18) 0.0019(18)
C7 0.042(3) 0.022(2) 0.017(2) 0.0006(17) 0.012(2) 0.003(2)
C10 0.027(2) 0.024(2) 0.020(2) -0.0054(18) 0.0061(19) 0.0050(18)
C13 0.021(2) 0.029(2) 0.021(2) -0.0004(18) 0.0059(18) -0.0010(18)
C16 0.030(2) 0.027(2) 0.022(2) 0.0079(19) 0.0005(19) -0.0077(19)
C22 0.019(2) 0.023(2) 0.041(3) -0.004(2) 0.011(2) 0.0014(18)
C37 0.019(2) 0.024(2) 0.017(2) -0.0021(17) 0.0023(17) -0.0003(17)
C30 0.025(2) 0.023(2) 0.017(2) 0.0008(17) 0.0025(18) -0.0041(17)
C11 0.025(2) 0.021(2) 0.013(2) -0.0023(16) 0.0043(17) 0.0015(18)
C33 0.035(3) 0.036(3) 0.024(2) -0.001(2) 0.010(2) 0.003(2)
C6 0.025(2) 0.018(2) 0.017(2) -0.0019(16) 0.0048(18) 0.0074(17)
C26 0.031(3) 0.019(2) 0.042(3) -0.002(2) -0.003(2) 0.0003(19)
C9 0.037(3) 0.030(3) 0.022(2) -0.004(2) -0.001(2) 0.014(2)
C18 0.020(2) 0.014(2) 0.023(2) -0.0050(17) 0.0013(18) -0.0046(17)
C3 0.029(3) 0.037(3) 0.044(3) -0.014(2) 0.012(2) -0.011(2)
C20 0.030(2) 0.018(2) 0.022(2) -0.0046(17) 0.0039(19) -0.0012(18)
C29 0.022(2) 0.020(2) 0.022(2) 0.0021(17) -0.0040(18) -0.0017(18)
C23 0.023(2) 0.019(2) 0.032(3) -0.0042(19) -0.0011(19) -0.0003(18)
C4 0.037(3) 0.024(2) 0.031(3) -0.0060(19) 0.015(2) -0.010(2)
C34 0.030(2) 0.026(2) 0.024(2) 0.0051(19) 0.007(2) -0.0027(19)
C5 0.025(2) 0.018(2) 0.025(2) -0.0089(17) 0.0072(19) -0.0059(18)
C35 0.020(2) 0.030(2) 0.015(2) 0.0012(18) 0.0032(17) -0.0036(18)
C15 0.022(2) 0.020(2) 0.029(3) 0.0044(18) -0.0070(19) -0.0004(18)
C12 0.018(2) 0.020(2) 0.017(2) -0.0013(16) 0.0025(17) 0.0025(16)
C14 0.024(2) 0.024(2) 0.025(2) -0.0072(18) -0.0005(19) 0.0026(18)
C28 0.033(3) 0.018(2) 0.028(2) 0.0074(18) 0.000(2) -0.0041(19)
C36 0.023(2) 0.016(2) 0.015(2) -0.0033(16) 0.0082(17) -0.0031(17)
C31 0.032(3) 0.035(3) 0.021(2) 0.003(2) 0.004(2) -0.011(2)
C40 0.023(2) 0.025(2) 0.026(2) -0.0096(19) 0.0049(19) -0.0032(18)
C21 0.031(2) 0.019(2) 0.031(3) -0.0077(19) 0.012(2) -0.0051(19)
C32 0.031(2) 0.045(3) 0.022(2) -0.001(2) 0.0115(19) -0.012(2)
C1 0.028(2) 0.018(2) 0.035(2) -0.001(2) 0.0038(18) -0.003(2)
C8 0.053(3) 0.023(2) 0.015(2) 0.0033(18) 0.005(2) 0.013(2)
C43 0.038(3) 0.040(3) 0.046(3) -0.010(2) 0.019(2) 0.000(2)
C44 0.045(3) 0.022(2) 0.035(3) -0.003(2) 0.011(2) -0.003(2)
C39 0.037(3) 0.016(2) 0.021(2) -0.0017(18) 0.013(2) -0.0048(19)
C27 0.040(3) 0.015(2) 0.038(3) 0.007(2) -0.006(2) -0.007(2)
C42 0.058(4) 0.026(3) 0.039(3) -0.001(2) -0.002(3) -0.013(2)
N3 0.0255(19) 0.0167(17) 0.0181(18) 0.0020(14) 0.0091(15) -0.0019(15)
N6 0.0215(19) 0.0180(18) 0.0176(18) 0.0046(14) 0.0014(15) -0.0032(15)
N8 0.0228(19) 0.0180(18) 0.0170(18) 0.0021(14) 0.0049(15) -0.0037(14)
N4 0.0249(19) 0.0202(19) 0.0164(17) -0.0008(13) 0.0031(15) -0.0018(14)
N7 0.031(2) 0.0212(19) 0.0208(19) 0.0058(15) 0.0058(16) -0.0047(16)
N1 0.0243(19) 0.0144(17) 0.0230(19) -0.0028(14) 0.0073(16) -0.0004(15)
N2 0.031(2) 0.0177(19) 0.024(2) -0.0028(15) 0.0100(17) -0.0064(15)
N5 0.0243(19) 0.0117(17) 0.0247(19) 0.0017(14) 0.0050(16) 0.0021(14)
Cl1 0.0349(7) 0.0315(7) 0.0461(8) -0.0049(5) 0.0143(6) -0.0024(5)
Cl2 0.0520(11) 0.1072(16) 0.172(2) -0.0462(15) 0.0412(13) -0.0414(11)
C45 0.057(4) 0.033(3) 0.033(3) 0.004(2) 0.009(3) -0.009(2)

loop_
_atom_type_symbol
_atom_type_description
_atom_type_scat_dispersion_real
_atom_type_scat_dispersion_imag
_atom_type_scat_source
C C 0.0033 0.0016 'International Tables Vol C Tables 4.2.6.8 and 6.1.1.4'
H H 0.0000 0.0000 'International Tables Vol C Tables 4.2.6.8 and 6.1.1.4'
N N 0.0061 0.0033 'International Tables Vol C Tables 4.2.6.8 and 6.1.1.4'
Re Re -1.0185 7.2310 'International Tables Vol C Tables 4.2.6.8 and 6.1.1.4'
Cl Cl 0.1484 0.1585 'International Tables Vol C Tables 4.2.6.8 and 6.1.1.4'

loop_
_geom_angle_atom_site_label_1
_geom_angle_atom_site_label_2
_geom_angle_atom_site_label_3
_geom_angle
C1 C2 C3 118.9(4)
C1 C2 H2 120.5
C3 C2 H2 120.5
N4 Re1 N3 79.52(14)
N4 Re1 N8 103.02(13)
N3 Re1 N8 93.11(13)
N4 Re1 N6 96.43(13)
N3 Re1 N6 175.95(14)
N8 Re1 N6 87.65(13)
N4 Re1 N1 148.33(13)
N3 Re1 N1 73.58(13)
N8 Re1 N1 94.92(13)
N6 Re1 N1 110.33(13)
N4 Re1 N5 88.51(13)
N3 Re1 N5 101.59(13)
N8 Re1 N5 162.82(13)
N6 Re1 N5 78.31(13)
N1 Re1 N5 80.96(13)
C18 C19 C20 120.5(4)
C18 C19 H19 119.8
C20 C19 H19 119.8
N5 C24 C29 116.0(4)
N5 C24 C25 125.8(4)
C29 C24 C25 118.1(4)
C12 C17 C16 119.7(4)
C12 C17 H17 120.1
C16 C17 H17 120.1
C26 C25 C24 119.8(4)
C26 C25 H25 120.1
C24 C25 H25 120.1
C40 C41 C36 120.4(4)
C40 C41 H41 119.8
C36 C41 H41 119.8
C39 C38 C37 121.5(4)
C39 C38 H38 119.2
C37 C38 H38 119.2
C6 C7 C8 118.3(4)
C6 C7 H7 120.9
C8 C7 H7 120.9
C9 C10 C11 118.4(4)
C9 C10 H10 120.8
C11 C10 H10 120.8
C12 C13 C14 120.3(4)
C12 C13 H13 119.9
C14 C13 H13 119.9
C15 C16 C17 121.7(4)
C15 C16 H16 119.1
C17 C16 H16 119.1
C21 C22 C23 121.7(4)
C21 C22 H22 119.1
C23 C22 H22 119.1
C36 C37 C38 120.2(4)
C36 C37 H37 119.9
C38 C37 H37 119.9
N7 C30 C31 112.1(4)
N7 C30 C35 129.0(4)
C31 C30 C35 118.9(4)
C6 C11 C10 119.1(4)
C6 C11 N4 115.1(4)
C10 C11 N4 125.8(4)
C32 C33 C34 119.5(4)
C32 C33 H33 120.3
C34 C33 H33 120.3
C7 C6 C11 122.1(4)
C7 C6 N3 126.3(4)
C11 C6 N3 111.7(3)
C25 C26 C27 121.7(4)
C25 C26 H26 119.2
C27 C26 H26 119.2
C8 C9 C10 122.0(4)
C8 C9 H9 119.0
C10 C9 H9 119.0
C19 C18 C23 118.4(4)
C19 C18 N5 119.3(4)
C23 C18 N5 122.2(4)
C4 C3 C2 120.3(4)
C4 C3 H3 119.9
C2 C3 H3 119.9
C21 C20 C19 120.7(4)
C21 C20 H20 119.7
C19 C20 H20 119.7
C28 C29 C24 121.4(4)
C28 C29 N6 123.6(4)
C24 C29 N6 114.9(3)
C22 C23 C18 120.4(4)
C22 C23 H23 119.8
C18 C23 H23 119.8
C3 C4 C5 119.4(4)
C3 C4 H4 120.3
C5 C4 H4 120.3
C33 C34 C35 122.1(4)
C33 C34 H34 118.9
C35 C34 H34 118.9
N2 C5 N1 118.6(4)
N2 C5 C4 120.7(4)
N1 C5 C4 120.5(4)
N8 C35 C34 120.8(4)
N8 C35 C30 121.4(4)
C34 C35 C30 117.8(4)
C16 C15 C14 118.3(4)
C16 C15 C42 120.6(4)
C14 C15 C42 121.1(4)
C17 C12 C13 119.2(4)
C17 C12 N4 119.4(3)
C13 C12 N4 121.4(4)
C15 C14 C13 120.7(4)
C15 C14 H14 119.6
C13 C14 H14 119.6
C27 C28 C29 119.9(4)
C27 C28 H28 120.0
C29 C28 H28 120.0
C37 C36 C41 119.0(4)
C37 C36 N8 121.2(4)
C41 C36 N8 119.8(4)
C32 C31 C30 121.3(4)
C32 C31 H31 119.4
C30 C31 H31 119.4
C41 C40 C39 121.0(4)
C41 C40 H40 119.5
C39 C40 H40 119.5
C22 C21 C20 118.3(4)
C22 C21 C43 121.9(4)
C20 C21 C43 119.8(4)
C31 C32 C33 120.4(4)
C31 C32 H32 119.8
C33 C32 H32 119.8
N1 C1 C2 122.1(4)
N1 C1 H1 119.0
C2 C1 H1 119.0
C9 C8 C7 120.2(4)
C9 C8 H8 119.9
C7 C8 H8 119.9
C21 C43 H43A 109.5
C21 C43 H43B 109.5
H43A C43 H43B 109.5
C21 C43 H43C 109.5
H43A C43 H43C 109.5
H43B C43 H43C 109.5
C39 C44 H44A 109.5
C39 C44 H44B 109.5
H44A C44 H44B 109.5
C39 C44 H44C 109.5
H44A C44 H44C 109.5
H44B C44 H44C 109.5
C38 C39 C40 117.9(4)
C38 C39 C44 121.8(4)
C40 C39 C44 120.3(4)
C28 C27 C26 119.1(4)
C28 C27 H27 120.4
C26 C27 H27 120.4
C15 C42 H42A 109.5
C15 C42 H42B 109.5
H42A C42 H42B 109.5
C15 C42 H42C 109.5
H42A C42 H42C 109.5
H42B C42 H42C 109.5
N2 N3 C6 118.1(3)
N2 N3 Re1 125.7(3)
C6 N3 Re1 116.2(3)
N7 N6 C29 112.4(3)
N7 N6 Re1 131.9(3)
C29 N6 Re1 115.0(3)
C35 N8 C36 114.9(3)
C35 N8 Re1 127.2(3)
C36 N8 Re1 117.9(2)
C11 N4 C12 116.7(3)
C11 N4 Re1 114.9(3)
C12 N4 Re1 127.0(3)
N6 N7 C30 119.2(3)
C1 N1 C5 118.7(4)
C1 N1 Re1 127.0(3)
C5 N1 Re1 114.2(3)
N3 N2 C5 107.8(3)
C24 N5 C18 121.0(3)
C24 N5 Re1 115.4(3)
C18 N5 Re1 123.1(2)
Cl2 C45 Cl1 110.1(3)
Cl2 C45 H45A 109.6
Cl1 C45 H45A 109.6
Cl2 C45 H45B 109.6
Cl1 C45 H45B 109.6
H45A C45 H45B 108.2

loop_
_geom_bond_atom_site_label_1
_geom_bond_atom_site_label_2
_geom_bond_distance
C2 C1 1.370(6)
C2 C3 1.392(6)
C2 H2 0.9300
Re1 N4 1.956(3)
Re1 N3 1.972(3)
Re1 N8 1.977(3)
Re1 N6 2.036(3)
Re1 N1 2.076(3)
Re1 N5 2.081(3)
C19 C18 1.391(5)
C19 C20 1.395(5)
C19 H19 0.9300
C24 N5 1.367(5)
C24 C29 1.399(6)
C24 C25 1.416(5)
C17 C12 1.383(5)
C17 C16 1.384(5)
C17 H17 0.9300
C25 C26 1.369(6)
C25 H25 0.9300
C41 C40 1.383(5)
C41 C36 1.385(5)
C41 H41 0.9300
C38 C39 1.379(6)
C38 C37 1.387(5)
C38 H38 0.9300
C7 C6 1.383(5)
C7 C8 1.389(6)
C7 H7 0.9300
C10 C9 1.383(6)
C10 C11 1.402(6)
C10 H10 0.9300
C13 C12 1.387(5)
C13 C14 1.391(5)
C13 H13 0.9300
C16 C15 1.381(6)
C16 H16 0.9300
C22 C21 1.373(6)
C22 C23 1.383(6)
C22 H22 0.9300
C37 C36 1.382(5)
C37 H37 0.9300
C30 N7 1.390(5)
C30 C31 1.412(6)
C30 C35 1.417(6)
C11 C6 1.396(5)
C11 N4 1.405(5)
C33 C32 1.376(6)
C33 C34 1.386(6)
C33 H33 0.9300
C6 N3 1.408(5)
C26 C27 1.401(6)
C26 H26 0.9300
C9 C8 1.381(6)
C9 H9 0.9300
C18 C23 1.393(5)
C18 N5 1.431(5)
C3 C4 1.354(6)
C3 H3 0.9300
C20 C21 1.391(6)
C20 H20 0.9300
C29 C28 1.391(5)
C29 N6 1.428(5)
C23 H23 0.9300
C4 C5 1.404(6)
C4 H4 0.9300
C34 C35 1.401(6)
C34 H34 0.9300
C5 N2 1.360(5)
C5 N1 1.371(5)
C35 N8 1.402(5)
C15 C14 1.381(6)
C15 C42 1.517(6)
C12 N4 1.444(5)
C14 H14 0.9300
C28 C27 1.379(6)
C28 H28 0.9300
C36 N8 1.452(5)
C31 C32 1.370(6)
C31 H31 0.9300
C40 C39 1.393(6)
C40 H40 0.9300
C21 C43 1.518(6)
C32 H32 0.9300
C1 N1 1.358(5)
C1 H1 0.9300
C8 H8 0.9300
C43 H43A 0.9600
C43 H43B 0.9600
C43 H43C 0.9600
C44 C39 1.504(5)
C44 H44A 0.9600
C44 H44B 0.9600
C44 H44C 0.9600
C27 H27 0.9300
C42 H42A 0.9600
C42 H42B 0.9600
C42 H42C 0.9600
N3 N2 1.336(4)
N6 N7 1.320(4)
Cl1 C45 1.766(5)
Cl2 C45 1.732(5)
C45 H45A 0.9700
C45 H45B 0.9700
